data_7220253
loop_
_publ_author_name
'Zhao, Zhen-Xin'
'Li, Yun-Wu'
'Liu, Sui-Jun'
'Wang, Li-Fu'
'Chang, Ze'
'Xu, Jian'
'Zhang, Ying-Hui'

_publ_section_title
;
 Topological modulation of metal--thiadiazole dicarboxylate coordination
 polymers through auxiliary ligand alteration
;
_journal_issue 23
_journal_name_full CrystEngComm
_journal_page_first 4301
_journal_paper_doi 10.1039/C5CE00649J
_journal_volume 17
_journal_year 2015
_chemical_formula_sum 'C14 H10 Co N4 O5 S'
_chemical_formula_weight 405.25
_chemical_name_systematic '[Co(tdzdc)(4,4?-bipy)(H2O)]n'
_space_group_IT_number 14
_symmetry_cell_setting monoclinic
_symmetry_space_group_name_Hall '-P 2yn'
_symmetry_space_group_name_H-M 'P 1 21/n 1'
_atom_sites_solution_hydrogens geom
_atom_sites_solution_primary direct
_atom_sites_solution_secondary difmap
_audit_creation_method SHELXL-97
_audit_update_record
;
2015-04-27 deposited with the CCDC.
2015-04-29 downloaded from the CCDC.
;
_cell_angle_alpha 90.00
_cell_angle_beta 103.81(3)
_cell_angle_gamma 90.00
_cell_formula_units_Z 4
_cell_length_a 11.455(2)
_cell_length_b 8.5195(17)
_cell_length_c 16.698(3)
_cell_measurement_reflns_used 14941
_cell_measurement_temperature 293(2)
_cell_measurement_theta_max 27.5
_cell_measurement_theta_min 3.0
_cell_volume 1582.5(5)
_computing_cell_refinement CrystalClear
_computing_data_collection 'CrystalClear (Rigaku/MSC Inc., 2005)'
_computing_data_reduction CrystalClear
_computing_molecular_graphics 'Bruker SHELXTL'
_computing_publication_material 'Bruker SHELXTL'
_computing_structure_refinement 'SHELXL-97 (Sheldrick, 1997)'
_computing_structure_solution 'SHELXS-97 (Sheldrick, 1990)'
_diffrn_ambient_temperature 293(2)
_diffrn_measured_fraction_theta_full 0.999
_diffrn_measured_fraction_theta_max 0.999
_diffrn_measurement_device_type SCX-MINI
_diffrn_measurement_method \w
_diffrn_radiation_monochromator graphite
_diffrn_radiation_source 'fine-focus sealed tube'
_diffrn_radiation_type MoK\a
_diffrn_radiation_wavelength 0.71073
_diffrn_reflns_av_R_equivalents 0.0255
_diffrn_reflns_av_sigmaI/netI 0.0190
_diffrn_reflns_limit_h_max 13
_diffrn_reflns_limit_h_min -13
_diffrn_reflns_limit_k_max 10
_diffrn_reflns_limit_k_min -10
_diffrn_reflns_limit_l_max 19
_diffrn_reflns_limit_l_min -19
_diffrn_reflns_number 13288
_diffrn_reflns_theta_full 25.00
_diffrn_reflns_theta_max 25.00
_diffrn_reflns_theta_min 3.01
_diffrn_standards_decay_% 0
_diffrn_standards_interval_count 0
_diffrn_standards_interval_time 0
_diffrn_standards_number 0
_exptl_absorpt_coefficient_mu 1.251
_exptl_absorpt_correction_T_max 0.8061
_exptl_absorpt_correction_T_min 0.7703
_exptl_absorpt_correction_type multi-scan
_exptl_absorpt_process_details CrystalClear
_exptl_crystal_colour red
_exptl_crystal_density_diffrn 1.701
_exptl_crystal_density_method 'not measured'
_exptl_crystal_description block
_exptl_crystal_F_000 820
_exptl_crystal_size_max 0.22
_exptl_crystal_size_mid 0.20
_exptl_crystal_size_min 0.18
_refine_diff_density_max 0.852
_refine_diff_density_min -0.503
_refine_diff_density_rms 0.067
_refine_ls_extinction_method none
_refine_ls_goodness_of_fit_ref 1.091
_refine_ls_hydrogen_treatment mixed
_refine_ls_matrix_type full
_refine_ls_number_parameters 232
_refine_ls_number_reflns 2782
_refine_ls_number_restraints 2
_refine_ls_restrained_S_all 1.091
_refine_ls_R_factor_all 0.0418
_refine_ls_R_factor_gt 0.0374
_refine_ls_shift/su_max 0.000
_refine_ls_shift/su_mean 0.000
_refine_ls_structure_factor_coef Fsqd
_refine_ls_weighting_details 'calc w=1/[\s^2^(Fo^2^)+(0.0275P)^2^+3.3257P] where P=(Fo^2^+2Fc^2^)/3'
_refine_ls_weighting_scheme calc
_refine_ls_wR_factor_gt 0.0820
_refine_ls_wR_factor_ref 0.0840
_reflns_number_gt 2559
_reflns_number_total 2782
_reflns_threshold_expression >2sigma(I)
_cod_data_source_file c5ce00649j2.cif
_cod_data_source_block 1
_cod_depositor_comments
;
The following automatic conversions were performed:

'_exptl_absorpt_correction_type' value 'Multi-scan' changed to
'multi-scan' according to
/usr/data/users/saulius/crontab/automatic-downloads/rss-feeds/RSC/lib/dictionaries/cif_core.dic
dictionary named 'cif_core.dic' version 2.4.2 from 2011-04-26.

Automatic conversion script
Id: cif_fix_values 3271 2015-04-21 07:52:19Z andrius 

 Adding full bibliography for 7220253--7220257.cif.
;
_cod_original_sg_symbol_H-M P21/n
_cod_database_code 7220253

loop_
_symmetry_equiv_pos_as_xyz
'x, y, z'
'-x+1/2, y+1/2, -z+1/2'
'-x, -y, -z'
'x-1/2, -y-1/2, z-1/2'

loop_
_atom_site_label
_atom_site_type_symbol
_atom_site_fract_x
_atom_site_fract_y
_atom_site_fract_z
_atom_site_U_iso_or_equiv
_atom_site_adp_type
_atom_site_occupancy
_atom_site_symmetry_multiplicity
_atom_site_calc_flag
_atom_site_refinement_flags
Co1 Co 0.18527(3) 0.62244(4) 0.16535(2) 0.01619(12) Uani 1 1 d .
S2 S 0.34103(11) 1.06700(14) -0.03534(6) 0.0571(3) Uani 1 1 d .
N1 N -0.0015(2) 0.6185(3) 0.17385(15) 0.0234(5) Uani 1 1 d .
N2 N 0.3760(2) 0.6172(3) 0.16898(15) 0.0245(5) Uani 1 1 d .
O1W O 0.17790(19) 0.3862(2) 0.13162(14) 0.0272(5) Uani 1 1 d D
O3 O 0.19232(18) 0.8642(2) 0.18589(12) 0.0239(4) Uani 1 1 d .
C19 C 0.2366(2) 0.9839(3) 0.16232(16) 0.0179(6) Uani 1 1 d .
O4 O 0.27156(17) 1.1032(2) 0.20642(11) 0.0202(4) Uani 1 1 d .
O2 O 0.1253(2) 0.6610(2) 0.04096(12) 0.0291(5) Uani 1 1 d .
C3 C -0.2460(3) 0.6055(4) 0.17715(18) 0.0269(7) Uani 1 1 d .
N4 N 0.3391(3) 1.0878(3) 0.06085(17) 0.0379(7) Uani 1 1 d .
O1 O 0.0034(2) 0.8027(3) -0.05617(17) 0.0552(8) Uani 1 1 d .
C6 C 0.6240(3) 0.6066(4) 0.17594(18) 0.0263(7) Uani 1 1 d .
C7 C 0.2554(3) 0.9909(3) 0.07567(17) 0.0224(6) Uani 1 1 d .
C8 C 0.1950(3) 0.9039(4) 0.00436(18) 0.0283(7) Uani 1 1 d .
C9 C -0.0396(3) 0.6636(5) 0.2401(2) 0.0369(8) Uani 1 1 d .
H9 H 0.0171 0.6998 0.2859 0.044 Uiso 1 1 calc R
C10 C 0.0976(3) 0.7811(4) -0.00367(18) 0.0281(7) Uani 1 1 d .
N3 N 0.2348(3) 0.9364(4) -0.06193(17) 0.0470(8) Uani 1 1 d .
C12 C -0.2051(3) 0.5555(5) 0.1095(2) 0.0362(8) Uani 1 1 d .
H12 H -0.2593 0.5152 0.0636 0.043 Uiso 1 1 calc R
C13 C -0.1586(3) 0.6592(5) 0.2441(2) 0.0389(9) Uani 1 1 d .
H13 H -0.1802 0.6923 0.2916 0.047 Uiso 1 1 calc R
C14 C 0.5784(3) 0.6903(6) 0.2313(2) 0.0531(12) Uani 1 1 d .
H14 H 0.6301 0.7455 0.2733 0.064 Uiso 1 1 calc R
C15 C -0.0854(3) 0.5652(4) 0.1100(2) 0.0330(8) Uani 1 1 d .
H15 H -0.0614 0.5328 0.0632 0.040 Uiso 1 1 calc R
C16 C 0.4561(3) 0.6934(6) 0.2254(2) 0.0528(12) Uani 1 1 d .
H16 H 0.4284 0.7531 0.2637 0.063 Uiso 1 1 calc R
C17 C 0.4205(3) 0.5286(6) 0.1179(2) 0.0536(12) Uani 1 1 d .
H17 H 0.3670 0.4696 0.0787 0.064 Uiso 1 1 calc R
C18 C 0.5411(3) 0.5191(6) 0.1194(2) 0.0583(13) Uani 1 1 d .
H18 H 0.5669 0.4538 0.0825 0.070 Uiso 1 1 calc R
H1 H 0.115(3) 0.342(5) 0.103(2) 0.070 Uiso 1 1 d D
H2 H 0.222(3) 0.317(4) 0.160(2) 0.070 Uiso 1 1 d D

loop_
_atom_site_aniso_label
_atom_site_aniso_U_11
_atom_site_aniso_U_22
_atom_site_aniso_U_33
_atom_site_aniso_U_23
_atom_site_aniso_U_13
_atom_site_aniso_U_12
Co1 0.01343(19) 0.0175(2) 0.0172(2) -0.00117(15) 0.00284(14) -0.00103(15)
S2 0.0714(7) 0.0726(7) 0.0339(5) -0.0027(5) 0.0257(5) -0.0347(6)
N1 0.0161(11) 0.0292(13) 0.0245(13) -0.0058(11) 0.0044(10) 0.0006(11)
N2 0.0180(12) 0.0325(14) 0.0231(13) -0.0029(11) 0.0050(10) -0.0011(11)
O1W 0.0255(11) 0.0189(11) 0.0321(12) 0.0004(9) -0.0031(9) 0.0017(9)
O3 0.0326(11) 0.0163(10) 0.0235(10) -0.0019(8) 0.0080(9) -0.0050(9)
C19 0.0136(13) 0.0186(14) 0.0189(14) 0.0001(11) -0.0011(11) 0.0035(11)
O4 0.0218(10) 0.0174(10) 0.0197(10) -0.0020(8) 0.0017(8) -0.0020(8)
O2 0.0403(13) 0.0243(11) 0.0199(10) -0.0005(9) 0.0018(9) -0.0043(10)
C3 0.0164(14) 0.0372(18) 0.0276(16) -0.0041(13) 0.0061(12) 0.0005(13)
N4 0.0416(17) 0.0418(17) 0.0322(15) -0.0037(13) 0.0129(13) -0.0170(14)
O1 0.0476(16) 0.0388(14) 0.0583(17) 0.0070(13) -0.0290(13) -0.0115(13)
C6 0.0179(14) 0.0372(17) 0.0236(15) -0.0037(13) 0.0047(12) -0.0016(13)
C7 0.0219(14) 0.0217(14) 0.0228(15) 0.0012(12) 0.0035(12) -0.0021(12)
C8 0.0348(17) 0.0307(17) 0.0180(15) 0.0027(12) 0.0037(13) -0.0020(14)
C9 0.0179(15) 0.062(2) 0.0294(17) -0.0173(16) 0.0024(13) -0.0021(16)
C10 0.0327(17) 0.0269(17) 0.0216(15) -0.0043(13) 0.0005(13) -0.0045(14)
N3 0.063(2) 0.055(2) 0.0249(15) -0.0031(14) 0.0134(14) -0.0203(17)
C12 0.0176(15) 0.060(2) 0.0301(17) -0.0193(16) 0.0041(13) -0.0067(15)
C13 0.0213(16) 0.068(3) 0.0287(17) -0.0171(17) 0.0093(13) -0.0013(17)
C14 0.0196(17) 0.095(3) 0.044(2) -0.038(2) 0.0062(15) -0.0097(19)
C15 0.0215(15) 0.049(2) 0.0296(17) -0.0150(15) 0.0092(13) -0.0015(15)
C16 0.0214(17) 0.090(3) 0.049(2) -0.042(2) 0.0130(16) -0.0102(19)
C17 0.0223(17) 0.099(3) 0.039(2) -0.035(2) 0.0061(15) -0.011(2)
C18 0.0269(19) 0.102(4) 0.049(2) -0.044(2) 0.0146(17) -0.011(2)

loop_
_atom_type_symbol
_atom_type_description
_atom_type_scat_dispersion_real
_atom_type_scat_dispersion_imag
_atom_type_scat_source
C C 0.0033 0.0016 'International Tables Vol C Tables 4.2.6.8 and 6.1.1.4'
H H 0.0000 0.0000 'International Tables Vol C Tables 4.2.6.8 and 6.1.1.4'
N N 0.0061 0.0033 'International Tables Vol C Tables 4.2.6.8 and 6.1.1.4'
O O 0.0106 0.0060 'International Tables Vol C Tables 4.2.6.8 and 6.1.1.4'
S S 0.1246 0.1234 'International Tables Vol C Tables 4.2.6.8 and 6.1.1.4'
Co Co 0.3494 0.9721 'International Tables Vol C Tables 4.2.6.8 and 6.1.1.4'

loop_
_geom_angle_atom_site_label_1
_geom_angle_atom_site_label_2
_geom_angle_atom_site_label_3
_geom_angle
_geom_angle_site_symmetry_1
_geom_angle_site_symmetry_3
O2 Co1 O4 172.52(8) . 2_545
O2 Co1 O1W 84.21(8) . .
O4 Co1 O1W 100.69(8) 2_545 .
O2 Co1 O3 89.93(8) . .
O4 Co1 O3 85.33(7) 2_545 .
O1W Co1 O3 173.84(8) . .
O2 Co1 N2 97.06(9) . .
O4 Co1 N2 88.81(9) 2_545 .
O1W Co1 N2 87.90(9) . .
O3 Co1 N2 90.94(9) . .
O2 Co1 N1 88.39(9) . .
O4 Co1 N1 85.85(9) 2_545 .
O1W Co1 N1 91.47(9) . .
O3 Co1 N1 90.27(9) . .
N2 Co1 N1 174.42(9) . .
N4 S2 N3 99.13(15) . .
C15 N1 C9 116.3(3) . .
C15 N1 Co1 119.01(19) . .
C9 N1 Co1 124.7(2) . .
C16 N2 C17 115.5(3) . .
C16 N2 Co1 122.2(2) . .
C17 N2 Co1 122.1(2) . .
C19 O3 Co1 139.47(18) . .
O3 C19 O4 124.9(3) . .
O3 C19 C7 119.8(2) . .
O4 C19 C7 115.3(2) . .
C19 O4 Co1 128.79(17) . 2
C10 O2 Co1 134.78(19) . .
C13 C3 C12 115.9(3) . .
C13 C3 C6 122.5(3) . 1_455
C12 C3 C6 121.5(3) . 1_455
C7 N4 S2 107.3(2) . .
C14 C6 C18 115.5(3) . .
C14 C6 C3 122.6(3) . 1_655
C18 C6 C3 121.9(3) . 1_655
N4 C7 C8 113.1(3) . .
N4 C7 C19 118.3(3) . .
C8 C7 C19 128.5(3) . .
N3 C8 C7 113.1(3) . .
N3 C8 C10 117.7(3) . .
C7 C8 C10 129.2(3) . .
N1 C9 C13 123.5(3) . .
O1 C10 O2 126.6(3) . .
O1 C10 C8 117.6(3) . .
O2 C10 C8 115.6(3) . .
C8 N3 S2 107.4(2) . .
C15 C12 C3 120.5(3) . .
C9 C13 C3 120.1(3) . .
C6 C14 C16 120.5(3) . .
N1 C15 C12 123.6(3) . .
N2 C16 C14 124.2(3) . .
N2 C17 C18 123.9(3) . .
C17 C18 C6 120.1(3) . .

loop_
_geom_bond_atom_site_label_1
_geom_bond_atom_site_label_2
_geom_bond_distance
_geom_bond_site_symmetry_2
Co1 O2 2.052(2) .
Co1 O4 2.0860(19) 2_545
Co1 O1W 2.087(2) .
Co1 O3 2.086(2) .
Co1 N2 2.172(2) .
Co1 N1 2.178(2) .
S2 N4 1.621(3) .
S2 N3 1.631(3) .
N1 C15 1.333(4) .
N1 C9 1.339(4) .
N2 C16 1.318(4) .
N2 C17 1.328(4) .
O3 C19 1.244(3) .
C19 O4 1.263(3) .
C19 C7 1.514(4) .
O4 Co1 2.0860(19) 2
O2 C10 1.261(4) .
C3 C13 1.388(4) .
C3 C12 1.388(4) .
C3 C6 1.485(4) 1_455
N4 C7 1.332(4) .
O1 C10 1.231(4) .
C6 C14 1.366(5) .
C6 C18 1.386(5) .
C6 C3 1.485(4) 1_655
C7 C8 1.433(4) .
C8 N3 1.323(4) .
C8 C10 1.512(4) .
C9 C13 1.381(4) .
C12 C15 1.373(4) .
C14 C16 1.381(5) .
C17 C18 1.378(5) .
